data_7004946
loop_
_publ_author_name
'Br\"oring, Martin'
'Prikhodovski, Serguei'
'Brandt, Carsten D.'
'Tejero, Esther C\'onsul'
'K\"ohler, Silke'

_publ_section_title
;
 Monomeric and polymeric copper and zinc tripyrrins.
;
_journal_issue 2
_journal_name_full 'Dalton transactions (Cambridge, England : 2003)'
_journal_page_first 200
_journal_page_last 208
_journal_paper_doi 10.1039/b613800d
_journal_year 2007
_chemical_formula_sum 'C29 H38 N4 S Zn'
_chemical_formula_weight 540.06
_chemical_name_systematic
;
?
;
_space_group_IT_number 14
_symmetry_cell_setting monoclinic
_symmetry_space_group_name_Hall '-P 2yn'
_symmetry_space_group_name_H-M 'P 1 21/n 1'
_atom_sites_solution_hydrogens geom
_atom_sites_solution_primary direct
_atom_sites_solution_secondary difmap
_audit_creation_method SHELXL-97
_cell_angle_alpha 90.00
_cell_angle_beta 108.955(11)
_cell_angle_gamma 90.00
_cell_formula_units_Z 4
_cell_length_a 11.2771(11)
_cell_length_b 16.1722(12)
_cell_length_c 15.9937(15)
_cell_measurement_reflns_used 7998
_cell_measurement_temperature 193(2)
_cell_measurement_theta_max 25.95
_cell_measurement_theta_min 1.85
_cell_volume 2758.7(5)
_computing_cell_refinement 'STOE Wincell (X-Area)'
_computing_data_collection 'STOE WinXpose (X-Area)'
_computing_data_reduction 'STOE WinIntegrate (X-Area)'
_computing_molecular_graphics 'Mercury 1.4.1'
_computing_structure_refinement 'SHELXL-97 (Sheldrick, 1997)'
_computing_structure_solution 'SHELXS-97 (Sheldrick, 1997)'
_diffrn_ambient_temperature 193(2)
_diffrn_measured_fraction_theta_full 0.990
_diffrn_measured_fraction_theta_max 0.990
_diffrn_measurement_device_type 'IPDS1 (Stoe)'
_diffrn_measurement_method phi-scans
_diffrn_radiation_monochromator graphite
_diffrn_radiation_source 'fine-focus sealed tube'
_diffrn_radiation_type MoK\a
_diffrn_radiation_wavelength 0.71073
_diffrn_reflns_av_R_equivalents 0.0481
_diffrn_reflns_av_sigmaI/netI 0.0537
_diffrn_reflns_limit_h_max 13
_diffrn_reflns_limit_h_min -13
_diffrn_reflns_limit_k_max 19
_diffrn_reflns_limit_k_min -19
_diffrn_reflns_limit_l_max 19
_diffrn_reflns_limit_l_min -19
_diffrn_reflns_number 21333
_diffrn_reflns_theta_full 26.00
_diffrn_reflns_theta_max 26.00
_diffrn_reflns_theta_min 1.84
_exptl_absorpt_coefficient_mu 0.990
_exptl_absorpt_correction_T_max 0.906
_exptl_absorpt_correction_T_min 0.816
_exptl_absorpt_correction_type empirical
_exptl_absorpt_process_details 'SADABS 2.0 (Sheldrick 2000)'
_exptl_crystal_colour brown
_exptl_crystal_density_diffrn 1.300
_exptl_crystal_density_method 'not measured'
_exptl_crystal_description block
_exptl_crystal_F_000 1144
_exptl_crystal_size_max 0.21
_exptl_crystal_size_mid 0.18
_exptl_crystal_size_min 0.10
_refine_diff_density_max 0.529
_refine_diff_density_min -0.409
_refine_diff_density_rms 0.056
_refine_ls_extinction_method none
_refine_ls_goodness_of_fit_ref 0.877
_refine_ls_hydrogen_treatment constr
_refine_ls_matrix_type full
_refine_ls_number_parameters 324
_refine_ls_number_reflns 5359
_refine_ls_number_restraints 0
_refine_ls_restrained_S_all 0.877
_refine_ls_R_factor_all 0.0535
_refine_ls_R_factor_gt 0.0301
_refine_ls_shift/su_max 0.046
_refine_ls_shift/su_mean 0.001
_refine_ls_structure_factor_coef Fsqd
_refine_ls_weighting_details 'calc w=1/[\s^2^(Fo^2^)+(0.0380P)^2^+0.0000P] where P=(Fo^2^+2Fc^2^)/3'
_refine_ls_weighting_scheme calc
_refine_ls_wR_factor_gt 0.0636
_refine_ls_wR_factor_ref 0.0680
_reflns_number_gt 3752
_reflns_number_total 5359
_reflns_threshold_expression >2sigma(I)
_cod_data_source_file b613800d.txt
_cod_data_source_block sp21eca
_cod_original_sg_symbol_H-M P2(1)/n
_cod_database_code 7004946

loop_
_symmetry_equiv_pos_as_xyz
'x, y, z'
'-x+1/2, y+1/2, -z+1/2'
'-x, -y, -z'
'x-1/2, -y-1/2, z-1/2'

loop_
_atom_site_label
_atom_site_type_symbol
_atom_site_fract_x
_atom_site_fract_y
_atom_site_fract_z
_atom_site_U_iso_or_equiv
_atom_site_adp_type
_atom_site_occupancy
_atom_site_symmetry_multiplicity
_atom_site_calc_flag
_atom_site_refinement_flags
_atom_site_disorder_assembly
_atom_site_disorder_group
C1 C 0.7822(2) 1.00611(16) 0.48761(15) 0.0367(6) Uani 1 1 d . . .
H1A H 0.8042 0.9473 0.4927 0.055 Uiso 1 1 calc R . .
H1B H 0.8518 1.0382 0.4802 0.055 Uiso 1 1 calc R . .
H1C H 0.7069 1.0147 0.4363 0.055 Uiso 1 1 calc R . .
C2 C 0.75736(19) 1.03367(14) 0.56914(13) 0.0251(5) Uani 1 1 d . . .
C3 C 0.81297(19) 1.10355(13) 0.62427(14) 0.0258(5) Uani 1 1 d . . .
C4 C 0.76227(19) 1.10510(13) 0.69107(13) 0.0242(5) Uani 1 1 d . . .
C5 C 0.67697(18) 1.03570(13) 0.67705(12) 0.0225(4) Uani 1 1 d . . .
C6 C 0.60907(18) 1.01250(13) 0.73008(13) 0.0233(5) Uani 1 1 d . . .
H6 H 0.6191 1.0464 0.7804 0.028 Uiso 1 1 calc R . .
C7 C 0.52583(18) 0.94490(13) 0.72025(12) 0.0222(4) Uani 1 1 d . . .
C8 C 0.44000(19) 0.92914(14) 0.76693(13) 0.0254(5) Uani 1 1 d . . .
C9 C 0.36947(19) 0.86113(14) 0.72684(13) 0.0258(5) Uani 1 1 d . . .
C10 C 0.41444(18) 0.83700(13) 0.65690(13) 0.0235(5) Uani 1 1 d . . .
C11 C 0.36221(19) 0.77679(14) 0.59053(13) 0.0248(5) Uani 1 1 d . . .
H11 H 0.3002 0.7419 0.6002 0.030 Uiso 1 1 calc R . .
C12 C 0.38933(18) 0.76240(13) 0.51461(13) 0.0227(4) Uani 1 1 d . . .
C13 C 0.33611(19) 0.69778(14) 0.45017(13) 0.0244(5) Uani 1 1 d . . .
C14 C 0.39668(19) 0.70212(13) 0.38905(13) 0.0239(5) Uani 1 1 d . . .
C15 C 0.48333(18) 0.77018(13) 0.41421(12) 0.0220(4) Uani 1 1 d . . .
C16 C 0.5685(2) 0.79908(15) 0.36665(14) 0.0299(5) Uani 1 1 d . . .
H16A H 0.5918 0.8568 0.3824 0.045 Uiso 1 1 calc R . .
H16B H 0.5258 0.7949 0.3028 0.045 Uiso 1 1 calc R . .
H16C H 0.6441 0.7647 0.3833 0.045 Uiso 1 1 calc R . .
C17 C 0.9101(2) 1.15976(15) 0.60936(16) 0.0330(5) Uani 1 1 d . . .
H17A H 0.9067 1.2139 0.6373 0.040 Uiso 1 1 calc R . .
H17B H 0.8903 1.1691 0.5451 0.040 Uiso 1 1 calc R . .
C18 C 1.0421(2) 1.1250(2) 0.64671(19) 0.0512(7) Uani 1 1 d . . .
H18A H 1.0649 1.1197 0.7110 0.077 Uiso 1 1 calc R . .
H18B H 1.1012 1.1624 0.6324 0.077 Uiso 1 1 calc R . .
H18C H 1.0454 1.0705 0.6208 0.077 Uiso 1 1 calc R . .
C19 C 0.7891(2) 1.16410(14) 0.76707(14) 0.0290(5) Uani 1 1 d . . .
H19A H 0.7093 1.1788 0.7766 0.035 Uiso 1 1 calc R . .
H19B H 0.8253 1.2154 0.7518 0.035 Uiso 1 1 calc R . .
C20 C 0.8789(2) 1.12937(17) 0.85241(15) 0.0416(6) Uani 1 1 d . . .
H20A H 0.8425 1.0796 0.8691 0.062 Uiso 1 1 calc R . .
H20B H 0.8935 1.1708 0.8994 0.062 Uiso 1 1 calc R . .
H20C H 0.9586 1.1153 0.8438 0.062 Uiso 1 1 calc R . .
C21 C 0.4264(2) 0.98057(15) 0.84138(13) 0.0311(5) Uani 1 1 d . . .
H21A H 0.5094 1.0035 0.8756 0.037 Uiso 1 1 calc R . .
H21B H 0.3983 0.9447 0.8814 0.037 Uiso 1 1 calc R . .
C22 C 0.3340(3) 1.05117(18) 0.80993(18) 0.0491(7) Uani 1 1 d . . .
H22A H 0.3589 1.0855 0.7680 0.074 Uiso 1 1 calc R . .
H22B H 0.3334 1.0849 0.8607 0.074 Uiso 1 1 calc R . .
H22C H 0.2499 1.0287 0.7808 0.074 Uiso 1 1 calc R . .
C23 C 0.2587(2) 0.82332(16) 0.74538(14) 0.0331(5) Uani 1 1 d . . .
H23A H 0.2625 0.8378 0.8063 0.040 Uiso 1 1 calc R . .
H23B H 0.2640 0.7624 0.7420 0.040 Uiso 1 1 calc R . .
C24 C 0.1338(2) 0.85174(18) 0.68159(16) 0.0437(7) Uani 1 1 d . . .
H24A H 0.1279 0.9121 0.6844 0.066 Uiso 1 1 calc R . .
H24B H 0.0654 0.8264 0.6978 0.066 Uiso 1 1 calc R . .
H24C H 0.1275 0.8352 0.6214 0.066 Uiso 1 1 calc R . .
C25 C 0.2368(2) 0.63749(14) 0.45361(14) 0.0312(5) Uani 1 1 d . . .
H25A H 0.1830 0.6247 0.3925 0.037 Uiso 1 1 calc R . .
H25B H 0.1834 0.6635 0.4846 0.037 Uiso 1 1 calc R . .
C26 C 0.2906(3) 0.55720(16) 0.50052(18) 0.0441(6) Uani 1 1 d . . .
H26A H 0.3482 0.5330 0.4727 0.066 Uiso 1 1 calc R . .
H26B H 0.2222 0.5183 0.4962 0.066 Uiso 1 1 calc R . .
H26C H 0.3361 0.5686 0.5629 0.066 Uiso 1 1 calc R . .
C27 C 0.3839(2) 0.64525(14) 0.31240(14) 0.0328(5) Uani 1 1 d . . .
H27A H 0.3862 0.6782 0.2608 0.039 Uiso 1 1 calc R . .
H27B H 0.3017 0.6169 0.2963 0.039 Uiso 1 1 calc R . .
C28 C 0.4875(3) 0.58105(17) 0.33372(18) 0.0456(7) Uani 1 1 d . . .
H28A H 0.5688 0.6088 0.3472 0.068 Uiso 1 1 calc R . .
H28B H 0.4748 0.5444 0.2828 0.068 Uiso 1 1 calc R . .
H28C H 0.4857 0.5485 0.3850 0.068 Uiso 1 1 calc R . .
C29 C 0.8181(2) 0.75884(15) 0.56534(14) 0.0311(5) Uani 1 1 d . . .
N1 N 0.67718(16) 0.99351(11) 0.59956(11) 0.0242(4) Uani 1 1 d . . .
N2 N 0.51084(15) 0.88688(11) 0.65496(10) 0.0235(4) Uani 1 1 d . . .
N3 N 0.47914(15) 0.80656(11) 0.48770(10) 0.0220(4) Uani 1 1 d . . .
N4 N 0.75925(17) 0.81124(12) 0.58266(11) 0.0300(4) Uani 1 1 d . . .
S1 S 0.89854(9) 0.68562(6) 0.54125(7) 0.0744(3) Uani 1 1 d . . .
Zn1 Zn 0.60819(2) 0.878525(16) 0.573378(15) 0.02165(7) Uani 1 1 d . . .

loop_
_atom_site_aniso_label
_atom_site_aniso_U_11
_atom_site_aniso_U_22
_atom_site_aniso_U_33
_atom_site_aniso_U_23
_atom_site_aniso_U_13
_atom_site_aniso_U_12
C1 0.0457(14) 0.0324(15) 0.0383(13) -0.0038(11) 0.0221(11) -0.0066(11)
C2 0.0247(11) 0.0215(12) 0.0296(11) 0.0028(9) 0.0097(9) 0.0000(9)
C3 0.0220(10) 0.0189(13) 0.0339(11) 0.0041(9) 0.0057(9) 0.0011(8)
C4 0.0224(10) 0.0169(13) 0.0298(11) 0.0002(8) 0.0036(8) 0.0032(8)
C5 0.0225(10) 0.0194(12) 0.0242(10) -0.0019(8) 0.0059(8) 0.0020(9)
C6 0.0229(10) 0.0224(12) 0.0227(10) -0.0046(9) 0.0046(8) 0.0039(9)
C7 0.0206(10) 0.0244(13) 0.0210(10) -0.0036(9) 0.0058(8) 0.0019(9)
C8 0.0257(11) 0.0277(13) 0.0223(10) 0.0008(9) 0.0073(8) 0.0026(9)
C9 0.0264(10) 0.0294(14) 0.0232(10) 0.0038(9) 0.0105(8) -0.0002(9)
C10 0.0233(11) 0.0233(12) 0.0243(10) 0.0004(9) 0.0083(8) -0.0007(9)
C11 0.0237(11) 0.0229(13) 0.0281(11) 0.0009(9) 0.0089(9) -0.0020(9)
C12 0.0209(10) 0.0193(12) 0.0266(10) 0.0008(9) 0.0061(8) -0.0012(9)
C13 0.0230(10) 0.0202(12) 0.0267(11) -0.0004(9) 0.0034(8) -0.0005(9)
C14 0.0254(11) 0.0189(12) 0.0239(10) -0.0003(9) 0.0030(8) 0.0019(9)
C15 0.0232(10) 0.0206(12) 0.0205(10) 0.0006(8) 0.0048(8) 0.0039(9)
C16 0.0334(12) 0.0312(14) 0.0261(11) -0.0034(9) 0.0111(9) -0.0029(10)
C17 0.0301(12) 0.0259(13) 0.0444(13) 0.0013(10) 0.0139(10) -0.0048(10)
C18 0.0305(12) 0.0516(18) 0.0724(18) 0.0032(16) 0.0178(12) -0.0030(14)
C19 0.0276(11) 0.0211(13) 0.0354(12) -0.0059(10) 0.0064(9) -0.0013(10)
C20 0.0439(14) 0.0340(15) 0.0368(12) -0.0095(12) -0.0008(10) 0.0026(12)
C21 0.0327(12) 0.0377(15) 0.0256(11) -0.0050(10) 0.0133(9) -0.0008(10)
C22 0.0537(16) 0.0496(19) 0.0491(15) -0.0080(13) 0.0235(13) 0.0119(14)
C23 0.0384(13) 0.0352(15) 0.0322(12) 0.0005(10) 0.0204(10) -0.0075(11)
C24 0.0307(13) 0.061(2) 0.0431(14) -0.0016(12) 0.0172(11) -0.0089(12)
C25 0.0308(11) 0.0291(15) 0.0315(11) -0.0059(9) 0.0071(9) -0.0103(10)
C26 0.0512(15) 0.0307(16) 0.0560(16) 0.0010(12) 0.0251(13) -0.0071(12)
C27 0.0389(13) 0.0283(14) 0.0296(11) -0.0093(9) 0.0087(10) -0.0056(10)
C28 0.0653(18) 0.0282(15) 0.0528(16) -0.0019(12) 0.0322(14) 0.0060(13)
C29 0.0300(12) 0.0284(14) 0.0336(12) 0.0007(10) 0.0086(10) 0.0010(11)
N1 0.0260(9) 0.0225(10) 0.0249(9) -0.0018(7) 0.0095(7) -0.0004(8)
N2 0.0244(8) 0.0209(10) 0.0251(8) -0.0025(8) 0.0078(7) -0.0019(8)
N3 0.0218(9) 0.0214(10) 0.0230(8) 0.0008(7) 0.0075(7) 0.0013(7)
N4 0.0288(10) 0.0301(12) 0.0293(10) -0.0012(8) 0.0071(8) 0.0006(9)
S1 0.0669(5) 0.0535(6) 0.1095(7) -0.0170(5) 0.0377(5) 0.0227(4)
Zn1 0.02245(12) 0.02062(13) 0.02309(12) -0.00327(11) 0.00907(8) -0.00256(12)

loop_
_atom_type_symbol
_atom_type_description
_atom_type_scat_dispersion_real
_atom_type_scat_dispersion_imag
_atom_type_scat_source
C C 0.0033 0.0016 'International Tables Vol C Tables 4.2.6.8 and 6.1.1.4'
H H 0.0000 0.0000 'International Tables Vol C Tables 4.2.6.8 and 6.1.1.4'
N N 0.0061 0.0033 'International Tables Vol C Tables 4.2.6.8 and 6.1.1.4'
S S 0.1246 0.1234 'International Tables Vol C Tables 4.2.6.8 and 6.1.1.4'
Zn Zn 0.2839 1.4301 'International Tables Vol C Tables 4.2.6.8 and 6.1.1.4'

loop_
_geom_angle_atom_site_label_1
_geom_angle_atom_site_label_2
_geom_angle_atom_site_label_3
_geom_angle
_geom_angle_site_symmetry_1
_geom_angle_site_symmetry_3
_geom_angle_publ_flag
N1 C2 C3 111.80(18) . . ?
N1 C2 C1 121.27(19) . . ?
C3 C2 C1 126.93(19) . . ?
C4 C3 C2 106.42(18) . . ?
C4 C3 C17 128.7(2) . . ?
C2 C3 C17 124.83(19) . . ?
C3 C4 C5 106.89(18) . . ?
C3 C4 C19 128.4(2) . . ?
C5 C4 C19 124.68(19) . . ?
C6 C5 N1 124.86(19) . . ?
C6 C5 C4 126.50(19) . . ?
N1 C5 C4 108.63(17) . . ?
C5 C6 C7 128.89(19) . . ?
N2 C7 C6 121.70(18) . . ?
N2 C7 C8 109.85(18) . . ?
C6 C7 C8 128.23(19) . . ?
C9 C8 C7 106.56(18) . . ?
C9 C8 C21 128.00(19) . . ?
C7 C8 C21 125.4(2) . . ?
C8 C9 C10 106.46(18) . . ?
C8 C9 C23 128.30(19) . . ?
C10 C9 C23 125.01(19) . . ?
N2 C10 C11 121.97(18) . . ?
N2 C10 C9 110.24(18) . . ?
C11 C10 C9 127.44(19) . . ?
C12 C11 C10 128.6(2) . . ?
C11 C12 N3 125.00(19) . . ?
C11 C12 C13 126.38(19) . . ?
N3 C12 C13 108.57(17) . . ?
C14 C13 C12 106.48(19) . . ?
C14 C13 C25 127.9(2) . . ?
C12 C13 C25 125.65(18) . . ?
C13 C14 C15 106.94(18) . . ?
C13 C14 C27 128.0(2) . . ?
C15 C14 C27 124.94(19) . . ?
N3 C15 C14 111.70(18) . . ?
N3 C15 C16 122.00(19) . . ?
C14 C15 C16 126.30(18) . . ?
C3 C17 C18 112.7(2) . . ?
C4 C19 C20 113.20(19) . . ?
C8 C21 C22 112.97(18) . . ?
C9 C23 C24 113.14(19) . . ?
C13 C25 C26 112.92(19) . . ?
C14 C27 C28 111.91(19) . . ?
N4 C29 S1 179.5(2) . . ?
C2 N1 C5 106.27(17) . . ?
C2 N1 Zn1 129.87(14) . . ?
C5 N1 Zn1 121.24(14) . . ?
C10 N2 C7 106.83(16) . . ?
C10 N2 Zn1 126.65(14) . . ?
C7 N2 Zn1 126.52(14) . . ?
C15 N3 C12 106.27(17) . . ?
C15 N3 Zn1 129.22(14) . . ?
C12 N3 Zn1 120.99(12) . . ?
C29 N4 Zn1 157.32(18) . . ?
N2 Zn1 N4 129.72(7) . . ?
N2 Zn1 N1 93.45(7) . . ?
N4 Zn1 N1 103.13(7) . . ?
N2 Zn1 N3 93.18(7) . . ?
N4 Zn1 N3 98.45(7) . . ?
N1 Zn1 N3 145.40(7) . . ?

loop_
_geom_bond_atom_site_label_1
_geom_bond_atom_site_label_2
_geom_bond_distance
_geom_bond_site_symmetry_2
_geom_bond_publ_flag
C1 C2 1.488(3) . ?
C2 N1 1.327(3) . ?
C2 C3 1.445(3) . ?
C3 C4 1.366(3) . ?
C3 C17 1.501(3) . ?
C4 C5 1.447(3) . ?
C4 C19 1.497(3) . ?
C5 C6 1.367(3) . ?
C5 N1 1.416(3) . ?
C6 C7 1.416(3) . ?
C7 N2 1.373(3) . ?
C7 C8 1.424(3) . ?
C8 C9 1.386(3) . ?
C8 C21 1.500(3) . ?
C9 C10 1.425(3) . ?
C9 C23 1.505(3) . ?
C10 N2 1.362(3) . ?
C10 C11 1.420(3) . ?
C11 C12 1.365(3) . ?
C12 N3 1.416(3) . ?
C12 C13 1.454(3) . ?
C13 C14 1.364(3) . ?
C13 C25 1.499(3) . ?
C14 C15 1.440(3) . ?
C14 C27 1.502(3) . ?
C15 N3 1.329(3) . ?
C15 C16 1.481(3) . ?
C17 C18 1.520(3) . ?
C19 C20 1.519(3) . ?
C21 C22 1.518(3) . ?
C23 C24 1.517(3) . ?
C25 C26 1.524(3) . ?
C27 C28 1.516(3) . ?
C29 N4 1.164(3) . ?
C29 S1 1.613(3) . ?
N1 Zn1 2.0066(18) . ?
N2 Zn1 1.9639(16) . ?
N3 Zn1 2.0137(17) . ?
N4 Zn1 1.9858(19) . ?

loop_
_geom_torsion_atom_site_label_1
_geom_torsion_atom_site_label_2
_geom_torsion_atom_site_label_3
_geom_torsion_atom_site_label_4
_geom_torsion
_geom_torsion_site_symmetry_1
_geom_torsion_site_symmetry_2
_geom_torsion_site_symmetry_3
_geom_torsion_site_symmetry_4
_geom_torsion_publ_flag
N1 C2 C3 C4 -0.3(2) . . . . ?
C1 C2 C3 C4 179.8(2) . . . . ?
N1 C2 C3 C17 178.00(19) . . . . ?
C1 C2 C3 C17 -1.9(3) . . . . ?
C2 C3 C4 C5 0.6(2) . . . . ?
C17 C3 C4 C5 -177.6(2) . . . . ?
C2 C3 C4 C19 179.0(2) . . . . ?
C17 C3 C4 C19 0.7(4) . . . . ?
C3 C4 C5 C6 177.8(2) . . . . ?
C19 C4 C5 C6 -0.6(3) . . . . ?
C3 C4 C5 N1 -0.7(2) . . . . ?
C19 C4 C5 N1 -179.14(18) . . . . ?
N1 C5 C6 C7 -0.8(3) . . . . ?
C4 C5 C6 C7 -179.1(2) . . . . ?
C5 C6 C7 N2 5.8(3) . . . . ?
C5 C6 C7 C8 -168.4(2) . . . . ?
N2 C7 C8 C9 -1.6(2) . . . . ?
C6 C7 C8 C9 173.1(2) . . . . ?
N2 C7 C8 C21 -178.47(19) . . . . ?
C6 C7 C8 C21 -3.8(3) . . . . ?
C7 C8 C9 C10 0.2(2) . . . . ?
C21 C8 C9 C10 176.9(2) . . . . ?
C7 C8 C9 C23 -174.4(2) . . . . ?
C21 C8 C9 C23 2.4(4) . . . . ?
C8 C9 C10 N2 1.3(2) . . . . ?
C23 C9 C10 N2 176.10(19) . . . . ?
C8 C9 C10 C11 -172.0(2) . . . . ?
C23 C9 C10 C11 2.8(4) . . . . ?
N2 C10 C11 C12 -5.1(3) . . . . ?
C9 C10 C11 C12 167.4(2) . . . . ?
C10 C11 C12 N3 0.5(4) . . . . ?
C10 C11 C12 C13 177.6(2) . . . . ?
C11 C12 C13 C14 -175.3(2) . . . . ?
N3 C12 C13 C14 2.2(2) . . . . ?
C11 C12 C13 C25 3.0(3) . . . . ?
N3 C12 C13 C25 -179.46(19) . . . . ?
C12 C13 C14 C15 -1.7(2) . . . . ?
C25 C13 C14 C15 -180.0(2) . . . . ?
C12 C13 C14 C27 175.0(2) . . . . ?
C25 C13 C14 C27 -3.3(4) . . . . ?
C13 C14 C15 N3 0.6(2) . . . . ?
C27 C14 C15 N3 -176.20(19) . . . . ?
C13 C14 C15 C16 -179.2(2) . . . . ?
C27 C14 C15 C16 4.0(3) . . . . ?
C4 C3 C17 C18 95.1(3) . . . . ?
C2 C3 C17 C18 -82.9(3) . . . . ?
C3 C4 C19 C20 -100.0(3) . . . . ?
C5 C4 C19 C20 78.1(3) . . . . ?
C9 C8 C21 C22 -88.0(3) . . . . ?
C7 C8 C21 C22 88.2(3) . . . . ?
C8 C9 C23 C24 97.6(3) . . . . ?
C10 C9 C23 C24 -76.1(3) . . . . ?
C14 C13 C25 C26 85.7(3) . . . . ?
C12 C13 C25 C26 -92.3(3) . . . . ?
C13 C14 C27 C28 -98.0(3) . . . . ?
C15 C14 C27 C28 78.1(3) . . . . ?
C3 C2 N1 C5 -0.1(2) . . . . ?
C1 C2 N1 C5 179.75(19) . . . . ?
C3 C2 N1 Zn1 -161.53(14) . . . . ?
C1 C2 N1 Zn1 18.4(3) . . . . ?
C6 C5 N1 C2 -178.0(2) . . . . ?
C4 C5 N1 C2 0.5(2) . . . . ?
C6 C5 N1 Zn1 -14.7(3) . . . . ?
C4 C5 N1 Zn1 163.87(13) . . . . ?
C11 C10 N2 C7 171.40(19) . . . . ?
C9 C10 N2 C7 -2.3(2) . . . . ?
C11 C10 N2 Zn1 -7.8(3) . . . . ?
C9 C10 N2 Zn1 178.51(14) . . . . ?
C6 C7 N2 C10 -172.70(18) . . . . ?
C8 C7 N2 C10 2.4(2) . . . . ?
C6 C7 N2 Zn1 6.5(3) . . . . ?
C8 C7 N2 Zn1 -178.40(13) . . . . ?
C14 C15 N3 C12 0.7(2) . . . . ?
C16 C15 N3 C12 -179.45(19) . . . . ?
C14 C15 N3 Zn1 159.26(14) . . . . ?
C16 C15 N3 Zn1 -20.9(3) . . . . ?
C11 C12 N3 C15 175.8(2) . . . . ?
C13 C12 N3 C15 -1.8(2) . . . . ?
C11 C12 N3 Zn1 15.1(3) . . . . ?
C13 C12 N3 Zn1 -162.46(13) . . . . ?
S1 C29 N4 Zn1 -43(24) . . . . ?
C10 N2 Zn1 N4 -86.65(18) . . . . ?
C7 N2 Zn1 N4 94.33(19) . . . . ?
C10 N2 Zn1 N1 163.12(17) . . . . ?
C7 N2 Zn1 N1 -15.91(17) . . . . ?
C10 N2 Zn1 N3 17.10(17) . . . . ?
C7 N2 Zn1 N3 -161.93(17) . . . . ?
C29 N4 Zn1 N2 110.4(5) . . . . ?
C29 N4 Zn1 N1 -143.7(5) . . . . ?
C29 N4 Zn1 N3 9.1(5) . . . . ?
C2 N1 Zn1 N2 178.10(18) . . . . ?
C5 N1 Zn1 N2 19.11(15) . . . . ?
C2 N1 Zn1 N4 45.92(19) . . . . ?
C5 N1 Zn1 N4 -113.07(15) . . . . ?
C2 N1 Zn1 N3 -81.2(2) . . . . ?
C5 N1 Zn1 N3 119.78(16) . . . . ?
C15 N3 Zn1 N2 -175.57(18) . . . . ?
C12 N3 Zn1 N2 -19.77(16) . . . . ?
C15 N3 Zn1 N4 -44.62(19) . . . . ?
C12 N3 Zn1 N4 111.17(15) . . . . ?
C15 N3 Zn1 N1 83.7(2) . . . . ?
C12 N3 Zn1 N1 -120.53(16) . . . . ?
